data_4069928
loop_
_publ_author_name
'Grounds, Helen'
'Anderson, James C.'
'Hayter, Barry'
'Blake, Alexander J.'

_publ_section_title
;
 A New Oxidative Addition of Ruthenium(0) into an Aryl Halide Bond and
 Subsequent Intermolecular C&#x2212;H Insertion
;
_journal_issue 17
_journal_name_full Organometallics
_journal_page_first 5289
_journal_paper_doi 10.1021/om900510k
_journal_volume 28
_journal_year 2009
_chemical_formula_moiety 'C44 H37 Br O P2 Ru'
_chemical_formula_sum 'C44 H37 Br O P2 Ru'
_chemical_formula_weight 824.66
_chemical_name_systematic
; 
 ? 
;
_space_group_IT_number 15
_symmetry_cell_setting monoclinic
_symmetry_space_group_name_Hall '-C 2yc'
_symmetry_space_group_name_H-M 'C 1 2/c 1'
_atom_sites_solution_hydrogens 'Me-H from delta-F; others placed geometrically'
_atom_sites_solution_primary direct
_atom_sites_solution_secondary difmap
_audit_creation_method 'enCIFer editing of SHELXL97 CIF output'
_cell_angle_alpha 90.00
_cell_angle_beta 94.568(3)
_cell_angle_gamma 90.00
_cell_formula_units_Z 4
_cell_length_a 12.837(2)
_cell_length_b 13.965(2)
_cell_length_c 20.176(3)
_cell_measurement_reflns_used 4398
_cell_measurement_temperature 150(2)
_cell_measurement_theta_max 25.95
_cell_measurement_theta_min 2.15
_cell_volume 3605.4(9)
_computing_cell_refinement 'Bruker SAINT version 6.36a (Bruker, 2002)'
_computing_data_collection 'Bruker SMART version 5.624 (Bruker, 2001)'
_computing_data_reduction 'Bruker SAINT; Bruker SHELXTL (Bruker, 2001)'
_computing_molecular_graphics 'PLATON (Spek, 2003)'
_computing_publication_material 'enCIFer (Allen et al., 2004);PLATON'
_computing_structure_refinement 'SHELXL97 (Sheldrick, 1997)'
_computing_structure_solution 'SIR92 (Altomare et al., 1994)'
_diffrn_ambient_temperature 150(2)
_diffrn_measured_fraction_theta_full 0.991
_diffrn_measured_fraction_theta_max 0.988
_diffrn_measurement_device_type 'Bruker SMART1000 CCD area detector'
_diffrn_measurement_method omega
_diffrn_radiation_monochromator graphite
_diffrn_radiation_source 'normal-focus sealed tube'
_diffrn_radiation_type MoK\a
_diffrn_radiation_wavelength 0.71073
_diffrn_reflns_av_R_equivalents 0.080
_diffrn_reflns_av_sigmaI/netI 0.043
_diffrn_reflns_limit_h_max 16
_diffrn_reflns_limit_h_min -16
_diffrn_reflns_limit_k_max 18
_diffrn_reflns_limit_k_min -18
_diffrn_reflns_limit_l_max 26
_diffrn_reflns_limit_l_min -25
_diffrn_reflns_number 16500
_diffrn_reflns_theta_full 27.50
_diffrn_reflns_theta_max 27.54
_diffrn_reflns_theta_min 2.03
_diffrn_standards_decay_% 0
_diffrn_standards_number 0
_exptl_absorpt_coefficient_mu 1.667
_exptl_absorpt_correction_T_max 0.355
_exptl_absorpt_correction_T_min 0.290
_exptl_absorpt_correction_type multi-scan
_exptl_absorpt_process_details '(SHELXTL; Bruker, 2001)'
_exptl_crystal_colour red
_exptl_crystal_density_diffrn 1.519
_exptl_crystal_density_method 'not measured'
_exptl_crystal_description 'trigonal prism'
_exptl_crystal_F_000 1672
_exptl_crystal_size_max 0.30
_exptl_crystal_size_mid 0.23
_exptl_crystal_size_min 0.16
_refine_diff_density_max 1.24
_refine_diff_density_min -0.81
_refine_diff_density_rms 0.10
_refine_ls_extinction_coef 0.00075(14)
_refine_ls_extinction_expression Fc^*^=kFc[1+0.001xFc^2^\l^3^/sin(2\q)]^-1/4^
_refine_ls_extinction_method SHELXL
_refine_ls_goodness_of_fit_ref 1.11
_refine_ls_hydrogen_treatment 'rigid rotating group; riding model'
_refine_ls_matrix_type full
_refine_ls_number_parameters 229
_refine_ls_number_reflns 4114
_refine_ls_number_restraints 4
_refine_ls_restrained_S_all 1.24
_refine_ls_R_factor_all 0.0630
_refine_ls_R_factor_gt 0.0461
_refine_ls_shift/su_max 0.001
_refine_ls_shift/su_mean 0.000
_refine_ls_structure_factor_coef Fsqd
_refine_ls_weighting_details 'calc w=1/[\s^2^(Fo^2^)+(0.042P)^2^+12.81] where P=(Fo^2^+2Fc^2^)/3'
_refine_ls_weighting_scheme calc
_refine_ls_wR_factor_gt 0.112
_refine_ls_wR_factor_ref 0.117
_reflns_number_gt 3164
_reflns_number_total 4114
_reflns_threshold_expression I>2sigma(I)
_cod_data_source_file om900510k_si_001.cif
_cod_data_source_block 2
_cod_depositor_comments
;
The following automatic conversions were performed:

'_symmetry_cell_setting' value 'Monoclinic' changed to 'monoclinic'
according to /home/saulius/struct/CIF-dictionaries/cif_core.dic
dictionary named 'cif_core.dic' version 2.4.2 from 2011-04-26.

Automatic conversion script
Id: cif_fix_values 1715 2011-07-08 13:25:40Z adriana 
;
_cod_original_cell_volume 3605(2)
_cod_original_sg_symbol_H-M C2/c
_cod_database_code 4069928

loop_
_symmetry_equiv_pos_as_xyz
'x, y, z'
'-x, y, -z+1/2'
'x+1/2, y+1/2, z'
'-x+1/2, y+1/2, -z+1/2'
'-x, -y, -z'
'x, -y, z-1/2'
'-x+1/2, -y+1/2, -z'
'x+1/2, -y+1/2, z-1/2'

loop_
_atom_site_label
_atom_site_type_symbol
_atom_site_fract_x
_atom_site_fract_y
_atom_site_fract_z
_atom_site_U_iso_or_equiv
_atom_site_adp_type
_atom_site_occupancy
_atom_site_symmetry_multiplicity
_atom_site_calc_flag
_atom_site_refinement_flags
Ru Ru 1.0000 0.22164(4) 0.2500 0.03041(18) Uani 1 2 d SD
Br Br 1.18617(13) 0.24594(10) 0.20175(7) 0.0299(3) Uani 0.50 1 d PD
C C 0.8713(6) 0.2304(6) 0.2825(4) 0.0293(18) Uiso 0.50 1 d PD
O O 0.7892(8) 0.2420(10) 0.3032(7) 0.049(5) Uiso 0.50 1 d PD
P P 0.90676(9) 0.23263(8) 0.14395(6) 0.0302(3) Uani 1 1 d .
C1 C 0.7895(3) 0.1591(3) 0.1323(2) 0.0306(9) Uani 1 1 d .
C2 C 0.6910(4) 0.1978(4) 0.1148(2) 0.0400(11) Uani 1 1 d .
H2 H 0.6839 0.2646 0.1071 0.048 Uiso 1 1 calc R
C3 C 0.6027(4) 0.1392(4) 0.1087(3) 0.0508(14) Uani 1 1 d .
H3 H 0.5360 0.1663 0.0968 0.061 Uiso 1 1 calc R
C4 C 0.6121(4) 0.0424(4) 0.1199(3) 0.0454(12) Uani 1 1 d .
H4 H 0.5518 0.0027 0.1160 0.054 Uiso 1 1 calc R
C5 C 0.7089(4) 0.0033(4) 0.1368(2) 0.0399(11) Uani 1 1 d .
H5 H 0.7153 -0.0637 0.1444 0.048 Uiso 1 1 calc R
C6 C 0.7964(4) 0.0605(3) 0.1429(2) 0.0343(10) Uani 1 1 d .
H6 H 0.8628 0.0324 0.1545 0.041 Uiso 1 1 calc R
C7 C 0.8640(3) 0.3564(3) 0.1298(2) 0.0308(9) Uani 1 1 d .
C8 C 0.8311(4) 0.3890(3) 0.0658(2) 0.0410(11) Uani 1 1 d .
H8 H 0.8305 0.3466 0.0289 0.049 Uiso 1 1 calc R
C9 C 0.7996(4) 0.4834(4) 0.0565(2) 0.0454(13) Uani 1 1 d .
H9 H 0.7781 0.5055 0.0130 0.054 Uiso 1 1 calc R
C10 C 0.7989(4) 0.5455(3) 0.1096(2) 0.0414(11) Uani 1 1 d .
H10 H 0.7748 0.6094 0.1030 0.050 Uiso 1 1 calc R
C11 C 0.8335(4) 0.5140(3) 0.1723(2) 0.0387(11) Uani 1 1 d .
H11 H 0.8350 0.5571 0.2088 0.046 Uiso 1 1 calc R
C12 C 0.8659(4) 0.4205(3) 0.1825(2) 0.0337(10) Uani 1 1 d .
H12 H 0.8897 0.3999 0.2260 0.040 Uiso 1 1 calc R
C13 C 0.9758(3) 0.2082(3) 0.0697(2) 0.0336(10) Uani 1 1 d .
C14 C 0.9511(4) 0.1344(3) 0.0263(2) 0.0383(11) Uani 1 1 d .
H14 H 0.8952 0.0924 0.0344 0.046 Uiso 1 1 calc R
C15 C 1.0068(5) 0.1200(4) -0.0294(3) 0.0510(14) Uani 1 1 d .
H15 H 0.9886 0.0689 -0.0591 0.061 Uiso 1 1 calc R
C16 C 1.0878(5) 0.1800(4) -0.0411(3) 0.0575(16) Uani 1 1 d .
H16 H 1.1264 0.1701 -0.0788 0.069 Uiso 1 1 calc R
C17 C 1.1131(4) 0.2543(4) 0.0016(3) 0.0567(16) Uani 1 1 d .
H17 H 1.1691 0.2961 -0.0065 0.068 Uiso 1 1 calc R
C18 C 1.0575(4) 0.2681(4) 0.0562(3) 0.0443(12) Uani 1 1 d .
H18 H 1.0755 0.3199 0.0854 0.053 Uiso 1 1 calc R
C19 C 1.0000 0.0761(4) 0.2500 0.0298(13) Uani 1 2 d S
C20 C 0.9377(4) 0.0246(3) 0.2906(2) 0.0347(10) Uani 1 1 d .
H20 H 0.8947 0.0577 0.3192 0.042 Uiso 1 1 calc R
C21 C 0.9380(4) -0.0750(3) 0.2898(2) 0.0395(11) Uani 1 1 d .
H21 H 0.8940 -0.1088 0.3174 0.047 Uiso 1 1 calc R
C22 C 1.0000 -0.1257(5) 0.2500 0.0459(17) Uani 1 2 d S
C23 C 1.0000 -0.2344(5) 0.2500 0.061(2) Uani 1 2 d S
H23A H 0.9324 -0.2578 0.2305 0.091 Uiso 0.50 1 calc PR
H23B H 1.0118 -0.2578 0.2958 0.091 Uiso 0.50 1 calc PR
H23C H 1.0558 -0.2578 0.2237 0.091 Uiso 0.50 1 calc PR

loop_
_atom_site_aniso_label
_atom_site_aniso_U_11
_atom_site_aniso_U_22
_atom_site_aniso_U_33
_atom_site_aniso_U_23
_atom_site_aniso_U_13
_atom_site_aniso_U_12
Ru 0.0352(3) 0.0263(3) 0.0283(3) 0.000 -0.0067(2) 0.000
Br 0.0239(6) 0.0340(6) 0.0326(6) 0.0002(4) 0.0072(5) -0.0030(5)
P 0.0337(6) 0.0264(6) 0.0289(6) 0.0001(4) -0.0067(5) -0.0001(4)
C1 0.036(2) 0.034(2) 0.022(2) -0.0029(17) -0.0010(17) 0.0002(18)
C2 0.042(3) 0.035(3) 0.042(3) -0.007(2) -0.001(2) 0.007(2)
C3 0.033(3) 0.063(4) 0.055(3) -0.012(3) -0.005(2) 0.006(2)
C4 0.041(3) 0.050(3) 0.046(3) -0.008(2) 0.006(2) -0.011(2)
C5 0.045(3) 0.036(2) 0.038(3) 0.000(2) 0.000(2) -0.008(2)
C6 0.033(2) 0.035(2) 0.033(2) 0.0014(19) -0.0035(19) -0.0001(19)
C7 0.032(2) 0.027(2) 0.032(2) 0.0026(17) -0.0012(18) 0.0020(17)
C8 0.056(3) 0.034(2) 0.031(2) 0.002(2) -0.004(2) 0.007(2)
C9 0.059(3) 0.043(3) 0.034(3) 0.010(2) 0.004(2) 0.012(2)
C10 0.050(3) 0.031(2) 0.045(3) 0.007(2) 0.014(2) 0.008(2)
C11 0.049(3) 0.032(2) 0.037(3) -0.001(2) 0.011(2) 0.003(2)
C12 0.038(3) 0.035(2) 0.029(2) 0.0037(18) 0.0044(19) -0.0017(19)
C13 0.030(2) 0.034(2) 0.036(2) 0.0071(19) -0.0042(19) 0.0054(18)
C14 0.046(3) 0.035(2) 0.034(2) 0.0048(19) 0.006(2) 0.000(2)
C15 0.070(4) 0.040(3) 0.043(3) 0.001(2) 0.009(3) 0.014(3)
C16 0.054(4) 0.062(4) 0.060(4) 0.018(3) 0.028(3) 0.026(3)
C17 0.038(3) 0.059(4) 0.076(4) 0.023(3) 0.020(3) 0.007(2)
C18 0.031(2) 0.043(3) 0.058(3) 0.004(2) -0.003(2) -0.001(2)
C19 0.029(3) 0.028(3) 0.031(3) 0.000 -0.008(2) 0.000
C20 0.035(2) 0.031(2) 0.037(3) 0.0020(19) 0.0024(19) 0.0021(19)
C21 0.041(3) 0.034(2) 0.044(3) 0.006(2) 0.009(2) -0.003(2)
C22 0.053(4) 0.034(4) 0.050(4) 0.000 0.001(4) 0.000
C23 0.067(6) 0.041(4) 0.078(6) 0.000 0.026(5) 0.000

loop_
_atom_type_symbol
_atom_type_description
_atom_type_scat_dispersion_real
_atom_type_scat_dispersion_imag
_atom_type_scat_source
C C 0.0033 0.0016 'International Tables Vol C Tables 4.2.6.8 and 6.1.1.4'
H H 0.0000 0.0000 'International Tables Vol C Tables 4.2.6.8 and 6.1.1.4'
O O 0.0106 0.0060 'International Tables Vol C Tables 4.2.6.8 and 6.1.1.4'
P P 0.1023 0.0942 'International Tables Vol C Tables 4.2.6.8 and 6.1.1.4'
Br Br -0.2901 2.4595 'International Tables Vol C Tables 4.2.6.8 and 6.1.1.4'
Ru Ru -1.2594 0.8363 'International Tables Vol C Tables 4.2.6.8 and 6.1.1.4'

loop_
_geom_angle_atom_site_label_1
_geom_angle_atom_site_label_2
_geom_angle_atom_site_label_3
_geom_angle
_geom_angle_site_symmetry_1
_geom_angle_site_symmetry_3
C Ru C19 93.8(3) . .
C Ru P 94.4(3) 2_755 .
C Ru P 85.1(3) . .
C19 Ru P 93.71(3) . .
P Ru P 172.58(6) 2_755 .
C Ru Br 168.8(3) . .
C19 Ru Br 97.29(3) . .
P Ru Br 85.34(4) 2_755 .
P Ru Br 93.72(4) . .
C Ru Br 168.8(3) 2_755 2_755
Ru C O 175.9(10) . .
C1 P C7 106.1(2) . .
C1 P C13 103.7(2) . .
C7 P C13 101.9(2) . .
C1 P Ru 115.65(14) . .
C7 P Ru 109.00(14) . .
C13 P Ru 118.91(14) . .
C2 C1 C6 117.8(4) . .
C2 C1 P 122.6(4) . .
C6 C1 P 119.6(3) . .
C1 C2 C3 120.7(5) . .
C4 C3 C2 120.1(5) . .
C3 C4 C5 119.8(5) . .
C4 C5 C6 120.4(5) . .
C5 C6 C1 121.2(4) . .
C12 C7 C8 118.8(4) . .
C12 C7 P 120.2(3) . .
C8 C7 P 121.0(3) . .
C9 C8 C7 119.7(4) . .
C10 C9 C8 120.9(4) . .
C11 C10 C9 119.4(4) . .
C10 C11 C12 120.6(4) . .
C11 C12 C7 120.6(4) . .
C14 C13 C18 117.9(5) . .
C14 C13 P 124.0(4) . .
C18 C13 P 118.1(4) . .
C13 C14 C15 121.0(5) . .
C16 C15 C14 119.8(5) . .
C15 C16 C17 119.9(5) . .
C16 C17 C18 119.9(5) . .
C17 C18 C13 121.6(5) . .
C20 C19 C20 117.7(6) . 2_755
C20 C19 Ru 121.2(3) . .
C19 C20 C21 120.6(4) . .
C22 C21 C20 121.7(5) . .
C21 C22 C21 117.9(6) . 2_755
C21 C22 C23 121.1(3) . .

loop_
_geom_bond_atom_site_label_1
_geom_bond_atom_site_label_2
_geom_bond_distance
Ru Br 2.6729(17)
Ru P 2.3720(11)
Ru C 1.829(7)
Ru C19 2.032(6)
C O 1.176(8)
P C1 1.821(5)
P C7 1.829(4)
P C13 1.832(5)
C1 C2 1.394(6)
C1 C6 1.396(6)
C2 C3 1.395(7)
C3 C4 1.374(8)
C4 C5 1.376(7)
C5 C6 1.377(6)
C7 C12 1.389(6)
C7 C8 1.403(6)
C8 C9 1.387(7)
C9 C10 1.379(7)
C10 C11 1.379(7)
C11 C12 1.381(6)
C13 C14 1.373(6)
C13 C18 1.386(6)
C14 C15 1.394(7)
C15 C16 1.371(8)
C16 C17 1.372(9)
C17 C18 1.372(8)
C19 C20 1.391(5)
C20 C21 1.391(6)
C21 C22 1.371(6)
C22 C23 1.519(10)
